data_7040175
loop_
_publ_author_name
'Zhen, Ni'
'Wu, Kui'
'Wang, Ying'
'Li, Qiang'
'Gao, Wenhui'
'Hou, Dianwei'
'Yang, Zhihua'
'Jiang, Huaidong'
'Dong, Yongjun'
'Pan, Shilie'

_publ_section_title
;
 BaCdSnS4 and Ba3CdSn2S8: syntheses, structures, and non-linear optical
 and photoluminescence properties.
;
_journal_issue 26
_journal_name_full 'Dalton transactions (Cambridge, England : 2003)'
_journal_page_first 10681
_journal_page_last 10688
_journal_paper_doi 10.1039/c6dt01537a
_journal_volume 45
_journal_year 2016
_chemical_formula_sum 'Ba Cd S4 Sn'
_chemical_formula_weight 496.67
_chemical_name_systematic
; 
 ? 
;
_space_group_IT_number 43
_symmetry_cell_setting orthorhombic
_symmetry_space_group_name_Hall 'F 2 -2d'
_symmetry_space_group_name_H-M 'F d d 2'
_atom_sites_solution_primary direct
_atom_sites_solution_secondary difmap
_audit_creation_method SHELXL-97
_audit_update_record
;
2016-04-02 deposited with the CCDC.
2016-05-24 downloaded from the CCDC.
;
_cell_angle_alpha 90.00
_cell_angle_beta 90.00
_cell_angle_gamma 90.00
_cell_formula_units_Z 32
_cell_length_a 21.566(13)
_cell_length_b 21.760(13)
_cell_length_c 13.110(8)
_cell_measurement_reflns_used 1766
_cell_measurement_temperature 296(2)
_cell_measurement_theta_max 28.33
_cell_measurement_theta_min 3.64
_cell_volume 6152(6)
_computing_cell_refinement 'Bruker SMART'
_computing_data_collection 'Bruker SMART'
_computing_data_reduction 'Bruker SAINT'
_computing_molecular_graphics 'Bruker SHELXTL'
_computing_publication_material 'Bruker SHELXTL'
_computing_structure_refinement 'SHELXL-97 (Sheldrick, 1997)'
_computing_structure_solution 'SHELXS-97 (Sheldrick, 1990)'
_diffrn_ambient_temperature 296(2)
_diffrn_measured_fraction_theta_full 0.999
_diffrn_measured_fraction_theta_max 0.999
_diffrn_measurement_device_type 'CCD area detector'
_diffrn_measurement_method 'phi and omega scans'
_diffrn_radiation_monochromator graphite
_diffrn_radiation_source 'fine-focus sealed tube'
_diffrn_radiation_type MoK\a
_diffrn_radiation_wavelength 0.71073
_diffrn_reflns_av_R_equivalents 0.0367
_diffrn_reflns_av_sigmaI/netI 0.0416
_diffrn_reflns_limit_h_max 16
_diffrn_reflns_limit_h_min -25
_diffrn_reflns_limit_k_max 23
_diffrn_reflns_limit_k_min -25
_diffrn_reflns_limit_l_max 15
_diffrn_reflns_limit_l_min -15
_diffrn_reflns_number 7612
_diffrn_reflns_theta_full 24.99
_diffrn_reflns_theta_max 24.99
_diffrn_reflns_theta_min 2.04
_exptl_absorpt_coefficient_mu 11.999
_exptl_absorpt_correction_T_max 0.7457
_exptl_absorpt_correction_T_min 0.5067
_exptl_absorpt_correction_type multi-scan
_exptl_absorpt_process_details SADABS
_exptl_crystal_colour yellow
_exptl_crystal_density_diffrn 4.290
_exptl_crystal_density_method 'not measured'
_exptl_crystal_description block
_exptl_crystal_F_000 6976
_exptl_crystal_size_max 0.131
_exptl_crystal_size_mid 0.078
_exptl_crystal_size_min 0.07
_refine_diff_density_max 1.801
_refine_diff_density_min -1.279
_refine_diff_density_rms 0.192
_refine_ls_abs_structure_details 'Flack H D (1983), Acta Cryst. A39, 876-881'
_refine_ls_abs_structure_Flack 0.450(5)
_refine_ls_extinction_coef 0.0000265(19)
_refine_ls_extinction_expression Fc^*^=kFc[1+0.001xFc^2^\l^3^/sin(2\q)]^-1/4^
_refine_ls_extinction_method SHELXL
_refine_ls_goodness_of_fit_ref 0.916
_refine_ls_matrix_type full
_refine_ls_number_parameters 130
_refine_ls_number_reflns 2697
_refine_ls_number_restraints 1
_refine_ls_restrained_S_all 0.917
_refine_ls_R_factor_all 0.0470
_refine_ls_R_factor_gt 0.0276
_refine_ls_shift/su_max 0.001
_refine_ls_shift/su_mean 0.000
_refine_ls_structure_factor_coef Fsqd
_refine_ls_weighting_details 'calc w=1/[\s^2^(Fo^2^)+(0.0273P)^2^+0.0000P] where P=(Fo^2^+2Fc^2^)/3'
_refine_ls_weighting_scheme calc
_refine_ls_wR_factor_gt 0.0601
_refine_ls_wR_factor_ref 0.0646
_reflns_number_gt 1810
_reflns_number_total 2697
_reflns_threshold_expression >2sigma(I)
_cod_data_source_file c6dt01537a2.cif
_cod_data_source_block 2
_cod_depositor_comments
;
The following automatic conversions were performed:

'_symmetry_cell_setting' value 'Orthorhombic' changed to
'orthorhombic' according to
/usr/data/users/saulius/crontab/automatic-downloads/current/RSC/lib/dictionaries/cif_core.dic
dictionary named 'cif_core.dic' version 2.4.2 from 2011-04-26.

Automatic conversion script
Id: cif_fix_values 4268 2015-11-12 08:31:59Z antanas 
;
_cod_original_sg_symbol_H-M 'Fdd2 '
_cod_database_code 7040175

loop_
_symmetry_equiv_pos_as_xyz
'x, y, z'
'-x, -y, z'
'-x+1/4, y+1/4, z+1/4'
'x+3/4, -y+3/4, z+1/4'
'x, y+1/2, z+1/2'
'-x, -y+1/2, z+1/2'
'-x+1/4, y+3/4, z+3/4'
'x+3/4, -y+5/4, z+3/4'
'x+1/2, y, z+1/2'
'-x+1/2, -y, z+1/2'
'-x+3/4, y+1/4, z+3/4'
'x+5/4, -y+3/4, z+3/4'
'x+1/2, y+1/2, z'
'-x+1/2, -y+1/2, z'
'-x+3/4, y+3/4, z+1/4'
'x+5/4, -y+5/4, z+1/4'

loop_
_atom_site_label
_atom_site_type_symbol
_atom_site_fract_x
_atom_site_fract_y
_atom_site_fract_z
_atom_site_U_iso_or_equiv
_atom_site_adp_type
_atom_site_occupancy
_atom_site_symmetry_multiplicity
_atom_site_calc_flag
_atom_site_refinement_flags
Cd1 Cd 0.88846(5) 0.87576(7) 0.25859(8) 0.0222(2) Uani 1 1 d U
Sn1 Sn 0.81821(4) 0.87523(7) 0.54860(7) 0.0135(2) Uani 1 1 d .
Sn2 Sn 0.86213(5) 0.87456(6) 0.00864(6) 0.0132(2) Uani 1 1 d .
Cd2 Cd 0.92496(5) 0.87490(8) 0.72865(8) 0.0219(3) Uani 1 1 d .
S1 S 0.79092(17) 0.8763(3) 0.3745(3) 0.0151(8) Uani 1 1 d U
S2 S 0.97045(16) 0.8756(3) 0.3880(3) 0.0156(10) Uani 1 1 d .
S3 S 0.95647(17) 0.8744(3) -0.0915(3) 0.0137(9) Uani 1 1 d .
S4 S 0.78199(17) 0.8735(3) -0.1134(3) 0.0164(9) Uani 1 1 d .
S5 S 0.8711(3) 0.7893(2) 0.6216(4) 0.0137(11) Uani 1 1 d .
S6 S 0.8713(3) 0.9600(2) 0.6239(4) 0.0164(12) Uani 1 1 d .
S7 S 0.8693(3) 0.9602(2) 0.1222(4) 0.0168(11) Uani 1 1 d U
S8 S 0.8697(3) 0.7903(2) 0.1248(4) 0.0139(10) Uani 1 1 d U
Ba1 Ba 1.0000 1.0000 0.0137(2) 0.0152(3) Uani 1 2 d S
Ba2 Ba 0.99903(6) 0.74766(2) 0.01125(16) 0.0142(3) Uani 1 1 d .
Ba3 Ba 1.0000 1.0000 0.5098(2) 0.0158(3) Uani 1 2 d S

loop_
_atom_site_aniso_label
_atom_site_aniso_U_11
_atom_site_aniso_U_22
_atom_site_aniso_U_33
_atom_site_aniso_U_23
_atom_site_aniso_U_13
_atom_site_aniso_U_12
Cd1 0.0192(5) 0.0333(6) 0.0141(5) -0.0008(8) -0.0041(5) -0.0003(7)
Sn1 0.0125(5) 0.0156(5) 0.0125(4) -0.0004(5) -0.0010(4) 0.0007(4)
Sn2 0.0121(4) 0.0159(5) 0.0116(4) -0.0005(6) -0.0004(4) -0.0001(6)
Cd2 0.0215(6) 0.0311(6) 0.0132(5) -0.0003(6) -0.0052(5) 0.0005(7)
S1 0.0149(16) 0.0196(19) 0.0108(18) 0.001(2) -0.0059(12) 0.002(2)
S2 0.0111(17) 0.020(2) 0.016(2) 0.004(2) -0.0011(17) -0.002(2)
S3 0.0150(18) 0.016(2) 0.0101(19) 0.000(2) 0.0031(16) -0.001(2)
S4 0.0153(18) 0.019(2) 0.015(2) -0.002(3) -0.0033(16) 0.000(3)
S5 0.013(3) 0.016(2) 0.012(2) 0.0013(16) -0.003(2) 0.0019(19)
S6 0.017(3) 0.013(2) 0.019(3) -0.0014(17) 0.004(2) -0.003(2)
S7 0.017(3) 0.013(2) 0.021(2) -0.0036(13) 0.006(2) -0.0005(19)
S8 0.016(3) 0.016(2) 0.010(2) 0.0066(13) 0.001(2) 0.001(2)
Ba1 0.0138(8) 0.0140(5) 0.0179(9) 0.000 0.000 -0.0042(7)
Ba2 0.0125(7) 0.0138(4) 0.0163(8) -0.0004(5) -0.0007(2) -0.0024(5)
Ba3 0.0153(8) 0.0149(5) 0.0171(8) 0.000 0.000 -0.0013(8)

loop_
_atom_type_symbol
_atom_type_description
_atom_type_scat_dispersion_real
_atom_type_scat_dispersion_imag
_atom_type_scat_source
Ba Ba -0.3244 2.2819 'International Tables Vol C Tables 4.2.6.8 and 6.1.1.4'
Cd Cd -0.8075 1.2024 'International Tables Vol C Tables 4.2.6.8 and 6.1.1.4'
S S 0.1246 0.1234 'International Tables Vol C Tables 4.2.6.8 and 6.1.1.4'
Sn Sn -0.6537 1.4246 'International Tables Vol C Tables 4.2.6.8 and 6.1.1.4'

loop_
_geom_angle_atom_site_label_1
_geom_angle_atom_site_label_2
_geom_angle_atom_site_label_3
_geom_angle
_geom_angle_site_symmetry_1
_geom_angle_site_symmetry_3
S2 Cd1 S8 125.55(19) . .
S2 Cd1 S1 100.35(13) . .
S8 Cd1 S1 105.84(19) . .
S2 Cd1 S7 126.33(19) . .
S8 Cd1 S7 90.96(11) . .
S1 Cd1 S7 105.73(18) . .
S2 Cd1 Ba1 121.33(14) . 15_645
S8 Cd1 Ba1 53.87(13) . 15_645
S1 Cd1 Ba1 52.82(15) . 15_645
S7 Cd1 Ba1 111.82(14) . 15_645
S2 Cd1 Ba2 121.79(14) . 4_465
S8 Cd1 Ba2 112.07(14) . 4_465
S1 Cd1 Ba2 52.73(14) . 4_465
S7 Cd1 Ba2 53.88(13) . 4_465
Ba1 Cd1 Ba2 84.99(5) 15_645 4_465
S1 Sn1 S6 120.9(2) . .
S1 Sn1 S5 121.0(2) . .
S6 Sn1 S5 102.13(13) . .
S1 Sn1 S2 104.61(13) . 4_465
S6 Sn1 S2 102.99(19) . 4_465
S5 Sn1 S2 102.5(2) . 4_465
S4 Sn2 S8 118.4(2) . .
S4 Sn2 S7 118.5(2) . .
S8 Sn2 S7 101.35(13) . .
S4 Sn2 S3 104.39(14) . .
S8 Sn2 S3 106.69(19) . .
S7 Sn2 S3 106.53(19) . .
S3 Cd2 S6 129.73(18) 1_556 .
S3 Cd2 S5 129.63(18) 1_556 .
S6 Cd2 S5 91.50(11) . .
S3 Cd2 S4 101.52(12) 1_556 12_465
S6 Cd2 S4 98.14(18) . 12_465
S5 Cd2 S4 98.92(18) . 12_465
Sn1 S1 Cd1 111.38(16) . .
Sn1 S1 Ba1 119.7(2) . 15_645
Cd1 S1 Ba1 87.40(16) . 15_645
Sn1 S1 Ba2 121.3(2) . 4_465
Cd1 S1 Ba2 87.78(15) . 4_465
Ba1 S1 Ba2 115.90(14) 15_645 4_465
Sn1 S2 Cd1 107.13(16) 12_464 .
Sn1 S2 Ba2 93.38(16) 12_464 6_765
Cd1 S2 Ba2 119.9(2) . 6_765
Sn1 S2 Ba3 94.29(16) 12_464 .
Cd1 S2 Ba3 119.2(2) . .
Ba2 S2 Ba3 114.54(13) 6_765 .
Sn2 S3 Cd2 106.75(15) . 1_554
Sn2 S3 Ba1 90.68(15) . .
Cd2 S3 Ba1 119.4(2) 1_554 .
Sn2 S3 Ba2 90.81(15) . .
Cd2 S3 Ba2 119.1(2) 1_554 .
Ba1 S3 Ba2 118.04(13) . .
Sn2 S4 Cd2 109.61(16) . 4_464
Sn2 S4 Ba2 119.3(2) . 11_654
Cd2 S4 Ba2 92.36(16) 4_464 11_654
Sn2 S4 Ba3 120.9(2) . 15_644
Cd2 S4 Ba3 93.44(16) 4_464 15_644
Ba2 S4 Ba3 112.88(14) 11_654 15_644
Sn1 S5 Cd2 82.50(16) . .
Sn1 S5 Ba2 115.22(18) . 6_765
Cd2 S5 Ba2 91.87(17) . 6_765
Sn1 S5 Ba3 92.58(18) . 15_645
Cd2 S5 Ba3 104.09(17) . 15_645
Ba2 S5 Ba3 149.71(17) 6_765 15_645
Sn1 S6 Cd2 83.14(16) . .
Sn1 S6 Ba2 92.35(19) . 11_655
Cd2 S6 Ba2 104.07(18) . 11_655
Sn1 S6 Ba3 115.09(18) . .
Cd2 S6 Ba3 93.08(18) . .
Ba2 S6 Ba3 149.35(17) 11_655 .
Sn2 S7 Cd1 83.54(16) . .
Sn2 S7 Ba1 89.49(16) . .
Cd1 S7 Ba1 110.4(2) . .
Sn2 S7 Ba2 120.7(2) . 4_465
Cd1 S7 Ba2 86.64(16) . 4_465
Ba1 S7 Ba2 147.47(16) . 4_465
Sn2 S8 Cd1 83.77(16) . .
Sn2 S8 Ba1 120.4(2) . 15_645
Cd1 S8 Ba1 86.52(15) . 15_645
Sn2 S8 Ba2 89.18(15) . .
Cd1 S8 Ba2 112.1(2) . .
Ba1 S8 Ba2 147.36(16) 15_645 .
S3 Ba1 S3 129.01(16) . 2_775
S3 Ba1 S1 147.08(7) . 11_654
S3 Ba1 S1 63.11(10) 2_775 11_654
S3 Ba1 S1 63.11(10) . 12_464
S3 Ba1 S1 147.08(7) 2_775 12_464
S1 Ba1 S1 126.54(18) 11_654 12_464
S3 Ba1 S7 131.70(12) . 2_775
S3 Ba1 S7 73.07(10) 2_775 2_775
S1 Ba1 S7 79.33(12) 11_654 2_775
S1 Ba1 S7 78.13(12) 12_464 2_775
S3 Ba1 S7 73.07(10) . .
S3 Ba1 S7 131.70(12) 2_775 .
S1 Ba1 S7 78.13(12) 11_654 .
S1 Ba1 S7 79.33(12) 12_464 .
S7 Ba1 S7 128.5(2) 2_775 .
S3 Ba1 S8 76.03(12) . 11_654
S3 Ba1 S8 76.31(12) 2_775 11_654
S1 Ba1 S8 78.88(11) 11_654 11_654
S1 Ba1 S8 133.82(12) 12_464 11_654
S7 Ba1 S8 148.04(7) 2_775 11_654
S7 Ba1 S8 68.54(18) . 11_654
S3 Ba1 S8 76.31(12) . 12_464
S3 Ba1 S8 76.03(12) 2_775 12_464
S1 Ba1 S8 133.82(12) 11_654 12_464
S1 Ba1 S8 78.88(11) 12_464 12_464
S7 Ba1 S8 68.54(18) 2_775 12_464
S7 Ba1 S8 148.04(7) . 12_464
S8 Ba1 S8 112.5(2) 11_654 12_464
S3 Ba1 Sn2 141.83(8) . 2_775
S3 Ba1 Sn2 36.85(6) 2_775 2_775
S1 Ba1 Sn2 68.50(9) 11_654 2_775
S1 Ba1 Sn2 112.40(9) 12_464 2_775
S7 Ba1 Sn2 36.30(9) 2_775 2_775
S7 Ba1 Sn2 145.09(10) . 2_775
S8 Ba1 Sn2 112.95(10) 11_654 2_775
S8 Ba1 Sn2 65.92(9) 12_464 2_775
S3 Ba1 Cd1 110.70(9) . 11_654
S3 Ba1 Cd1 68.43(8) 2_775 11_654
S1 Ba1 Cd1 39.79(6) 11_654 11_654
S1 Ba1 Cd1 141.55(8) 12_464 11_654
S7 Ba1 Cd1 117.59(10) 2_775 11_654
S7 Ba1 Cd1 63.33(10) . 11_654
S8 Ba1 Cd1 39.61(10) 11_654 11_654
S8 Ba1 Cd1 138.78(12) 12_464 11_654
Sn2 Ba1 Cd1 94.93(5) 2_775 11_654
S3 Ba1 Cd1 68.43(8) . 12_464
S3 Ba1 Cd1 110.70(9) 2_775 12_464
S1 Ba1 Cd1 141.55(8) 11_654 12_464
S1 Ba1 Cd1 39.79(6) 12_464 12_464
S7 Ba1 Cd1 63.33(10) 2_775 12_464
S7 Ba1 Cd1 117.59(10) . 12_464
S8 Ba1 Cd1 138.78(12) 11_654 12_464
S8 Ba1 Cd1 39.61(10) 12_464 12_464
Sn2 Ba1 Cd1 85.04(5) 2_775 12_464
Cd1 Ba1 Cd1 178.12(7) 11_654 12_464
S2 Ba2 S3 124.64(14) 6_764 .
S2 Ba2 S4 66.34(11) 6_764 15_645
S3 Ba2 S4 150.92(11) . 15_645
S2 Ba2 S1 151.86(10) 6_764 12_464
S3 Ba2 S1 62.91(10) . 12_464
S4 Ba2 S1 122.08(15) 15_645 12_464
S2 Ba2 S5 80.81(11) 6_764 6_764
S3 Ba2 S5 130.29(12) . 6_764
S4 Ba2 S5 75.24(11) 15_645 6_764
S1 Ba2 S5 76.48(13) 12_464 6_764
S2 Ba2 S6 70.99(12) 6_764 15_644
S3 Ba2 S6 75.90(13) . 15_644
S4 Ba2 S6 84.62(12) 15_645 15_644
S1 Ba2 S6 133.29(12) 12_464 15_644
S5 Ba2 S6 150.21(8) 6_764 15_644
S2 Ba2 S8 129.66(12) 6_764 .
S3 Ba2 S8 72.84(10) . .
S4 Ba2 S8 80.23(12) 15_645 .
S1 Ba2 S8 77.93(12) 12_464 .
S5 Ba2 S8 126.67(16) 6_764 .
S6 Ba2 S8 69.33(19) 15_644 .
S2 Ba2 S7 78.02(13) 6_764 12_464
S3 Ba2 S7 75.74(12) . 12_464
S4 Ba2 S7 132.53(12) 15_645 12_464
S1 Ba2 S7 78.42(12) 12_464 12_464
S5 Ba2 S7 68.79(18) 6_764 12_464
S6 Ba2 S7 112.9(2) 15_644 12_464
S8 Ba2 S7 146.78(7) . 12_464
S2 Ba2 Cd1 114.22(9) 6_764 12_464
S3 Ba2 Cd1 68.05(8) . 12_464
S4 Ba2 Cd1 136.18(8) 15_645 12_464
S1 Ba2 Cd1 39.49(6) 12_464 12_464
S5 Ba2 Cd1 62.37(10) 6_764 12_464
S6 Ba2 Cd1 138.70(12) 15_644 12_464
S8 Ba2 Cd1 115.96(10) . 12_464
S7 Ba2 Cd1 39.48(10) 12_464 12_464
S2 Ba3 S2 120.26(18) . 2_775
S2 Ba3 S4 156.19(7) . 11_655
S2 Ba3 S4 66.24(11) 2_775 11_655
S2 Ba3 S4 66.24(11) . 12_465
S2 Ba3 S4 156.19(7) 2_775 12_465
S4 Ba3 S4 118.1(2) 11_655 12_465
S2 Ba3 S6 128.39(12) . 2_775
S2 Ba3 S6 80.47(11) 2_775 2_775
S4 Ba3 S6 74.03(12) 11_655 2_775
S4 Ba3 S6 78.76(12) 12_465 2_775
S2 Ba3 S6 80.47(11) . .
S2 Ba3 S6 128.39(12) 2_775 .
S4 Ba3 S6 78.76(12) 11_655 .
S4 Ba3 S6 74.03(12) 12_465 .
S6 Ba3 S6 125.6(2) 2_775 .
S2 Ba3 S5 77.74(13) . 11_654
S2 Ba3 S5 70.39(12) 2_775 11_654
S4 Ba3 S5 84.12(12) 11_655 11_654
S4 Ba3 S5 131.91(12) 12_465 11_654
S6 Ba3 S5 148.85(7) 2_775 11_654
S6 Ba3 S5 69.35(17) . 11_654
S2 Ba3 S5 70.39(12) . 12_464
S2 Ba3 S5 77.74(13) 2_775 12_464
S4 Ba3 S5 131.91(12) 11_655 12_464
S4 Ba3 S5 84.12(11) 12_465 12_464
S6 Ba3 S5 69.35(17) 2_775 12_464
S6 Ba3 S5 148.85(7) . 12_464
S5 Ba3 S5 113.2(2) 11_654 12_464

loop_
_geom_bond_atom_site_label_1
_geom_bond_atom_site_label_2
_geom_bond_distance
_geom_bond_site_symmetry_2
Cd1 S2 2.450(4) .
Cd1 S8 2.588(6) .
Cd1 S1 2.595(4) .
Cd1 S7 2.597(6) .
Cd1 Ba1 4.051(2) 15_645
Cd1 Ba2 4.078(2) 4_465
Sn1 S1 2.357(4) .
Sn1 S6 2.384(6) .
Sn1 S5 2.390(5) .
Sn1 S2 2.412(4) 4_465
Sn2 S4 2.355(4) .
Sn2 S8 2.389(5) .
Sn2 S7 2.390(5) .
Sn2 S3 2.421(3) .
Cd2 S3 2.454(4) 1_556
Cd2 S6 2.580(6) .
Cd2 S5 2.605(6) .
Cd2 S4 2.605(4) 12_465
S1 Ba1 3.231(7) 15_645
S1 Ba2 3.248(6) 4_465
S2 Sn1 2.412(4) 12_464
S2 Ba2 3.201(6) 6_765
S2 Ba3 3.206(6) .
S3 Cd2 2.454(4) 1_554
S3 Ba1 3.202(6) .
S3 Ba2 3.203(6) .
S4 Cd2 2.605(4) 4_464
S4 Ba2 3.232(6) 11_654
S4 Ba3 3.235(6) 15_644
S5 Ba2 3.253(6) 6_765
S5 Ba3 3.291(6) 15_645
S6 Ba2 3.263(6) 11_655
S6 Ba3 3.271(6) .
S7 Ba1 3.275(6) .
S7 Ba2 3.300(6) 4_465
S8 Ba1 3.278(6) 15_645
S8 Ba2 3.296(6) .
Ba1 S3 3.202(6) 2_775
Ba1 S1 3.231(7) 11_654
Ba1 S1 3.231(7) 12_464
Ba1 S7 3.275(6) 2_775
Ba1 S8 3.278(6) 11_654
Ba1 S8 3.278(6) 12_464
Ba1 Sn2 4.037(2) 2_775
Ba1 Cd1 4.051(2) 11_654
Ba1 Cd1 4.051(2) 12_464
Ba2 S2 3.201(6) 6_764
Ba2 S4 3.232(6) 15_645
Ba2 S1 3.248(6) 12_464
Ba2 S5 3.253(6) 6_764
Ba2 S6 3.263(6) 15_644
Ba2 S7 3.300(6) 12_464
Ba2 Cd1 4.078(2) 12_464
Ba3 S2 3.206(6) 2_775
Ba3 S4 3.235(6) 11_655
Ba3 S4 3.235(6) 12_465
Ba3 S6 3.271(6) 2_775
Ba3 S5 3.291(6) 11_654
Ba3 S5 3.291(6) 12_464

loop_
_geom_torsion_atom_site_label_1
_geom_torsion_atom_site_label_2
_geom_torsion_atom_site_label_3
_geom_torsion_atom_site_label_4
_geom_torsion
_geom_torsion_site_symmetry_1
_geom_torsion_site_symmetry_4
S6 Sn1 S1 Cd1 65.6(3) . .
S5 Sn1 S1 Cd1 -64.6(3) . .
S2 Sn1 S1 Cd1 -179.2(2) 4_465 .
S6 Sn1 S1 Ba1 165.18(18) . 15_645
S5 Sn1 S1 Ba1 35.1(2) . 15_645
S2 Sn1 S1 Ba1 -79.6(2) 4_465 15_645
S6 Sn1 S1 Ba2 -35.4(2) . 4_465
S5 Sn1 S1 Ba2 -165.49(18) . 4_465
S2 Sn1 S1 Ba2 79.9(2) 4_465 4_465
S2 Cd1 S1 Sn1 -0.7(3) . .
S8 Cd1 S1 Sn1 131.1(2) . .
S7 Cd1 S1 Sn1 -133.3(2) . .
Ba1 Cd1 S1 Sn1 121.0(3) 15_645 .
Ba2 Cd1 S1 Sn1 -122.9(3) 4_465 .
S2 Cd1 S1 Ba1 -121.66(18) . 15_645
S8 Cd1 S1 Ba1 10.11(18) . 15_645
S7 Cd1 S1 Ba1 105.73(17) . 15_645
Ba2 Cd1 S1 Ba1 116.06(13) 4_465 15_645
S2 Cd1 S1 Ba2 122.28(18) . 4_465
S8 Cd1 S1 Ba2 -105.96(17) . 4_465
S7 Cd1 S1 Ba2 -10.33(19) . 4_465
Ba1 Cd1 S1 Ba2 -116.06(13) 15_645 4_465
S8 Cd1 S2 Sn1 61.6(3) . 12_464
S1 Cd1 S2 Sn1 179.8(2) . 12_464
S7 Cd1 S2 Sn1 -61.8(3) . 12_464
Ba1 Cd1 S2 Sn1 127.22(16) 15_645 12_464
Ba2 Cd1 S2 Sn1 -127.89(16) 4_465 12_464
S8 Cd1 S2 Ba2 -42.7(2) . 6_765
S1 Cd1 S2 Ba2 75.4(2) . 6_765
S7 Cd1 S2 Ba2 -166.17(16) . 6_765
Ba1 Cd1 S2 Ba2 22.8(2) 15_645 6_765
Ba2 Cd1 S2 Ba2 127.72(15) 4_465 6_765
S8 Cd1 S2 Ba3 166.82(16) . .
S1 Cd1 S2 Ba3 -75.1(2) . .
S7 Cd1 S2 Ba3 43.4(2) . .
Ba1 Cd1 S2 Ba3 -127.61(14) 15_645 .
Ba2 Cd1 S2 Ba3 -22.7(2) 4_465 .
S4 Sn2 S3 Cd2 0.9(3) . 1_554
S8 Sn2 S3 Cd2 127.0(2) . 1_554
S7 Sn2 S3 Cd2 -125.3(2) . 1_554
S4 Sn2 S3 Ba1 121.96(19) . .
S8 Sn2 S3 Ba1 -111.90(18) . .
S7 Sn2 S3 Ba1 -4.24(19) . .
S4 Sn2 S3 Ba2 -119.99(19) . .
S8 Sn2 S3 Ba2 6.15(18) . .
S7 Sn2 S3 Ba2 113.81(18) . .
S8 Sn2 S4 Cd2 62.3(3) . 4_464
S7 Sn2 S4 Cd2 -60.9(3) . 4_464
S3 Sn2 S4 Cd2 -179.2(2) . 4_464
S8 Sn2 S4 Ba2 166.82(17) . 11_654
S7 Sn2 S4 Ba2 43.5(2) . 11_654
S3 Sn2 S4 Ba2 -74.8(2) . 11_654
S8 Sn2 S4 Ba3 -44.4(2) . 15_644
S7 Sn2 S4 Ba3 -167.64(18) . 15_644
S3 Sn2 S4 Ba3 74.1(2) . 15_644
S1 Sn1 S5 Cd2 144.63(15) . .
S6 Sn1 S5 Cd2 6.81(13) . .
S2 Sn1 S5 Cd2 -99.64(17) 4_465 .
S1 Sn1 S5 Ba2 56.1(3) . 6_765
S6 Sn1 S5 Ba2 -81.7(2) . 6_765
S2 Sn1 S5 Ba2 171.83(19) 4_465 6_765
S1 Sn1 S5 Ba3 -111.49(17) . 15_645
S6 Sn1 S5 Ba3 110.68(18) . 15_645
S2 Sn1 S5 Ba3 4.24(17) 4_465 15_645
S3 Cd2 S5 Sn1 142.26(14) 1_556 .
S6 Cd2 S5 Sn1 -6.15(12) . .
S4 Cd2 S5 Sn1 -104.63(17) 12_465 .
S3 Cd2 S5 Ba2 -102.55(18) 1_556 6_765
S6 Cd2 S5 Ba2 109.04(16) . 6_765
S4 Cd2 S5 Ba2 10.56(16) 12_465 6_765
S3 Cd2 S5 Ba3 51.5(2) 1_556 15_645
S6 Cd2 S5 Ba3 -96.94(19) . 15_645
S4 Cd2 S5 Ba3 164.58(17) 12_465 15_645
S1 Sn1 S6 Cd2 -144.73(15) . .
S5 Sn1 S6 Cd2 -6.86(13) . .
S2 Sn1 S6 Cd2 99.20(17) 4_465 .
S1 Sn1 S6 Ba2 111.37(17) . 11_655
S5 Sn1 S6 Ba2 -110.76(18) . 11_655
S2 Sn1 S6 Ba2 -4.69(18) 4_465 11_655
S1 Sn1 S6 Ba3 -54.5(3) . .
S5 Sn1 S6 Ba3 83.3(2) . .
S2 Sn1 S6 Ba3 -170.6(2) 4_465 .
S3 Cd2 S6 Sn1 -142.20(14) 1_556 .
S5 Cd2 S6 Sn1 6.16(12) . .
S4 Cd2 S6 Sn1 105.38(18) 12_465 .
S3 Cd2 S6 Ba2 -51.5(3) 1_556 11_655
S5 Cd2 S6 Ba2 96.9(2) . 11_655
S4 Cd2 S6 Ba2 -163.90(18) 12_465 11_655
S3 Cd2 S6 Ba3 102.88(18) 1_556 .
S5 Cd2 S6 Ba3 -108.76(17) . .
S4 Cd2 S6 Ba3 -9.53(17) 12_465 .
S4 Sn2 S7 Cd1 136.35(16) . .
S8 Sn2 S7 Cd1 4.94(14) . .
S3 Sn2 S7 Cd1 -106.48(17) . .
S4 Sn2 S7 Ba1 -113.02(17) . .
S8 Sn2 S7 Ba1 115.56(19) . .
S3 Sn2 S7 Ba1 4.15(19) . .
S4 Sn2 S7 Ba2 54.2(3) . 4_465
S8 Sn2 S7 Ba2 -77.3(2) . 4_465
S3 Sn2 S7 Ba2 171.32(19) . 4_465
S2 Cd1 S7 Sn2 132.76(17) . .
S8 Cd1 S7 Sn2 -4.47(12) . .
S1 Cd1 S7 Sn2 -111.22(18) . .
Ba1 Cd1 S7 Sn2 -55.52(17) 15_645 .
Ba2 Cd1 S7 Sn2 -121.4(2) 4_465 .
S2 Cd1 S7 Ba1 45.7(2) . .
S8 Cd1 S7 Ba1 -91.50(18) . .
S1 Cd1 S7 Ba1 161.75(17) . .
Ba1 Cd1 S7 Ba1 -142.56(12) 15_645 .
Ba2 Cd1 S7 Ba1 151.6(2) 4_465 .
S2 Cd1 S7 Ba2 -105.84(19) . 4_465
S8 Cd1 S7 Ba2 116.93(19) . 4_465
S1 Cd1 S7 Ba2 10.18(19) . 4_465
Ba1 Cd1 S7 Ba2 65.87(13) 15_645 4_465
S4 Sn2 S8 Cd1 -136.44(15) . .
S7 Sn2 S8 Cd1 -4.95(14) . .
S3 Sn2 S8 Cd1 106.35(17) . .
S4 Sn2 S8 Ba1 -54.2(3) . 15_645
S7 Sn2 S8 Ba1 77.3(2) . 15_645
S3 Sn2 S8 Ba1 -171.40(19) . 15_645
S4 Sn2 S8 Ba2 111.23(17) . .
S7 Sn2 S8 Ba2 -117.28(18) . .
S3 Sn2 S8 Ba2 -5.98(18) . .
S2 Cd1 S8 Sn2 -133.28(16) . .
S1 Cd1 S8 Sn2 111.12(18) . .
S7 Cd1 S8 Sn2 4.47(12) . .
Ba1 Cd1 S8 Sn2 121.1(2) 15_645 .
Ba2 Cd1 S8 Sn2 55.46(16) 4_465 .
S2 Cd1 S8 Ba1 105.64(18) . 15_645
S1 Cd1 S8 Ba1 -9.97(18) . 15_645
S7 Cd1 S8 Ba1 -116.62(19) . 15_645
Ba2 Cd1 S8 Ba1 -65.62(13) 4_465 15_645
S2 Cd1 S8 Ba2 -46.7(2) . .
S1 Cd1 S8 Ba2 -162.31(16) . .
S7 Cd1 S8 Ba2 91.03(18) . .
Ba1 Cd1 S8 Ba2 -152.3(2) 15_645 .
Ba2 Cd1 S8 Ba2 142.03(11) 4_465 .
Sn2 S3 Ba1 S3 -127.31(14) . 2_775
Cd2 S3 Ba1 S3 -17.59(10) 1_554 2_775
Ba2 S3 Ba1 S3 141.40(13) . 2_775
Sn2 S3 Ba1 S1 -26.9(3) . 11_654
Cd2 S3 Ba1 S1 82.8(3) 1_554 11_654
Ba2 S3 Ba1 S1 -118.2(3) . 11_654
Sn2 S3 Ba1 S1 89.51(13) . 12_464
Cd2 S3 Ba1 S1 -160.77(14) 1_554 12_464
Ba2 S3 Ba1 S1 -1.77(12) . 12_464
Sn2 S3 Ba1 S7 129.99(17) . 2_775
Cd2 S3 Ba1 S7 -120.3(2) 1_554 2_775
Ba2 S3 Ba1 S7 38.7(2) . 2_775
Sn2 S3 Ba1 S7 3.10(14) . .
Cd2 S3 Ba1 S7 112.82(18) 1_554 .
Ba2 S3 Ba1 S7 -88.18(15) . .
Sn2 S3 Ba1 S8 -68.33(15) . 11_654
Cd2 S3 Ba1 S8 41.39(17) 1_554 11_654
Ba2 S3 Ba1 S8 -159.61(16) . 11_654
Sn2 S3 Ba1 S8 173.82(17) . 12_464
Cd2 S3 Ba1 S8 -76.46(16) 1_554 12_464
Ba2 S3 Ba1 S8 82.53(15) . 12_464
Sn2 S3 Ba1 Sn2 -177.83(8) . 2_775
Cd2 S3 Ba1 Sn2 -68.1(2) 1_554 2_775
Ba2 S3 Ba1 Sn2 90.89(16) . 2_775
Sn2 S3 Ba1 Cd1 -48.83(14) . 11_654
Cd2 S3 Ba1 Cd1 60.89(15) 1_554 11_654
Ba2 S3 Ba1 Cd1 -140.11(10) . 11_654
Sn2 S3 Ba1 Cd1 132.96(14) . 12_464
Cd2 S3 Ba1 Cd1 -117.32(14) 1_554 12_464
Ba2 S3 Ba1 Cd1 41.67(9) . 12_464
Sn2 S7 Ba1 S3 -3.14(14) . .
Cd1 S7 Ba1 S3 79.77(18) . .
Ba2 S7 Ba1 S3 -162.3(4) 4_465 .
Sn2 S7 Ba1 S3 124.45(17) . 2_775
Cd1 S7 Ba1 S3 -152.63(15) . 2_775
Ba2 S7 Ba1 S3 -34.7(5) 4_465 2_775
Sn2 S7 Ba1 S1 160.72(18) . 11_654
Cd1 S7 Ba1 S1 -116.36(19) . 11_654
Ba2 S7 Ba1 S1 1.5(4) 4_465 11_654
Sn2 S7 Ba1 S1 -68.07(17) . 12_464
Cd1 S7 Ba1 S1 14.84(16) . 12_464
Ba2 S7 Ba1 S1 132.7(4) 4_465 12_464
Sn2 S7 Ba1 S7 -133.41(18) . 2_775
Cd1 S7 Ba1 S7 -50.50(14) . 2_775
Ba2 S7 Ba1 S7 67.4(4) 4_465 2_775
Sn2 S7 Ba1 S8 78.1(2) . 11_654
Cd1 S7 Ba1 S8 161.06(18) . 11_654
Ba2 S7 Ba1 S8 -81.1(3) 4_465 11_654
Sn2 S7 Ba1 S8 -20.4(3) . 12_464
Cd1 S7 Ba1 S8 62.5(3) . 12_464
Ba2 S7 Ba1 S8 -179.6(4) 4_465 12_464
Sn2 S7 Ba1 Sn2 177.86(9) . 2_775
Cd1 S7 Ba1 Sn2 -99.2(2) . 2_775
Ba2 S7 Ba1 Sn2 18.7(5) 4_465 2_775
Sn2 S7 Ba1 Cd1 121.36(19) . 11_654
Cd1 S7 Ba1 Cd1 -155.7(2) . 11_654
Ba2 S7 Ba1 Cd1 -37.8(3) 4_465 11_654
Sn2 S7 Ba1 Cd1 -56.80(18) . 12_464
Cd1 S7 Ba1 Cd1 26.1(2) . 12_464
Ba2 S7 Ba1 Cd1 144.0(3) 4_465 12_464
Sn2 S3 Ba2 S2 122.30(13) . 6_764
Cd2 S3 Ba2 S2 12.55(19) 1_554 6_764
Ba1 S3 Ba2 S2 -146.50(12) . 6_764
Sn2 S3 Ba2 S4 18.5(3) . 15_645
Cd2 S3 Ba2 S4 -91.3(3) 1_554 15_645
Ba1 S3 Ba2 S4 109.7(2) . 15_645
Sn2 S3 Ba2 S1 -89.44(13) . 12_464
Cd2 S3 Ba2 S1 160.82(13) 1_554 12_464
Ba1 S3 Ba2 S1 1.77(12) . 12_464
Sn2 S3 Ba2 S5 -128.36(15) . 6_764
Cd2 S3 Ba2 S5 121.89(18) 1_554 6_764
Ba1 S3 Ba2 S5 -37.16(19) . 6_764
Sn2 S3 Ba2 S6 67.88(16) . 15_644
Cd2 S3 Ba2 S6 -41.87(17) 1_554 15_644
Ba1 S3 Ba2 S6 159.08(17) . 15_644
Sn2 S3 Ba2 S8 -4.47(14) . .
Cd2 S3 Ba2 S8 -114.21(18) 1_554 .
Ba1 S3 Ba2 S8 86.74(15) . .
Sn2 S3 Ba2 S7 -173.54(17) . 12_464
Cd2 S3 Ba2 S7 76.71(17) 1_554 12_464
Ba1 S3 Ba2 S7 -82.34(15) . 12_464
Sn2 S3 Ba2 Cd1 -132.68(14) . 12_464
Cd2 S3 Ba2 Cd1 117.58(14) 1_554 12_464
Ba1 S3 Ba2 Cd1 -41.47(9) . 12_464
Sn2 S8 Ba2 S2 -116.59(17) . 6_764
Cd1 S8 Ba2 S2 160.48(15) . 6_764
Ba1 S8 Ba2 S2 39.7(4) 15_645 6_764
Sn2 S8 Ba2 S3 4.53(14) . .
Cd1 S8 Ba2 S3 -78.41(17) . .
Ba1 S8 Ba2 S3 160.8(4) 15_645 .
Sn2 S8 Ba2 S4 -164.39(17) . 15_645
Cd1 S8 Ba2 S4 112.68(18) . 15_645
Ba1 S8 Ba2 S4 -8.1(3) 15_645 15_645
Sn2 S8 Ba2 S1 69.60(17) . 12_464
Cd1 S8 Ba2 S1 -13.33(16) . 12_464
Ba1 S8 Ba2 S1 -134.1(4) 15_645 12_464
Sn2 S8 Ba2 S5 132.39(17) . 6_764
Cd1 S8 Ba2 S5 49.46(18) . 6_764
Ba1 S8 Ba2 S5 -71.3(3) 15_645 6_764
Sn2 S8 Ba2 S6 -76.5(2) . 15_644
Cd1 S8 Ba2 S6 -159.43(19) . 15_644
Ba1 S8 Ba2 S6 79.8(3) 15_645 15_644
Sn2 S8 Ba2 S7 24.1(2) . 12_464
Cd1 S8 Ba2 S7 -58.8(3) . 12_464
Ba1 S8 Ba2 S7 -179.6(4) 15_645 12_464
Sn2 S8 Ba2 Cd1 58.69(17) . 12_464
Cd1 S8 Ba2 Cd1 -24.25(18) . 12_464
Ba1 S8 Ba2 Cd1 -145.1(3) 15_645 12_464
Sn1 S2 Ba3 S2 58.76(10) 12_464 2_775
Cd1 S2 Ba3 S2 -53.58(14) . 2_775
Ba2 S2 Ba3 S2 154.45(13) 6_765 2_775
Sn1 S2 Ba3 S4 158.4(3) 12_464 11_655
Cd1 S2 Ba3 S4 46.0(5) . 11_655
Ba2 S2 Ba3 S4 -106.0(4) 6_765 11_655
Sn1 S2 Ba3 S4 -95.46(13) 12_464 12_465
Cd1 S2 Ba3 S4 152.20(15) . 12_465
Ba2 S2 Ba3 S4 0.23(12) 6_765 12_465
Sn1 S2 Ba3 S6 -43.8(2) 12_464 2_775
Cd1 S2 Ba3 S6 -156.15(16) . 2_775
Ba2 S2 Ba3 S6 51.88(19) 6_765 2_775
Sn1 S2 Ba3 S6 -172.11(16) 12_464 .
Cd1 S2 Ba3 S6 75.55(18) . .
Ba2 S2 Ba3 S6 -76.42(15) 6_765 .
Sn1 S2 Ba3 S5 117.13(17) 12_464 11_654
Cd1 S2 Ba3 S5 4.79(17) . 11_654
Ba2 S2 Ba3 S5 -147.18(15) 6_765 11_654
Sn1 S2 Ba3 S5 -3.28(13) 12_464 12_464
Cd1 S2 Ba3 S5 -115.6(2) . 12_464
Ba2 S2 Ba3 S5 92.41(15) 6_765 12_464
Sn1 S6 Ba3 S2 -8.1(2) . .
Cd2 S6 Ba3 S2 75.75(15) . .
Ba2 S6 Ba3 S2 -159.6(4) 11_655 .
Sn1 S6 Ba3 S2 113.1(2) . 2_775
Cd2 S6 Ba3 S2 -163.00(14) . 2_775
Ba2 S6 Ba3 S2 -38.4(5) 11_655 2_775
Sn1 S6 Ba3 S4 160.2(2) . 11_655
Cd2 S6 Ba3 S4 -115.96(17) . 11_655
Ba2 S6 Ba3 S4 8.7(4) 11_655 11_655
Sn1 S6 Ba3 S4 -76.0(2) . 12_465
Cd2 S6 Ba3 S4 7.89(14) . 12_465
Ba2 S6 Ba3 S4 132.5(4) 11_655 12_465
Sn1 S6 Ba3 S6 -139.0(2) . 2_775
Cd2 S6 Ba3 S6 -55.11(12) . 2_775
Ba2 S6 Ba3 S6 69.5(4) 11_655 2_775
Sn1 S6 Ba3 S5 72.3(3) . 11_654
Cd2 S6 Ba3 S5 156.14(16) . 11_654
Ba2 S6 Ba3 S5 -79.2(4) 11_655 11_654
Sn1 S6 Ba3 S5 -28.8(3) . 12_464
Cd2 S6 Ba3 S5 55.1(3) . 12_464
Ba2 S6 Ba3 S5 179.7(4) 11_655 12_464
